data_5000192
loop_
_publ_author_name
'Rosen, L. S.'
'Hybl, A.'

_publ_section_title
;
 The crystal structure of 11-bromoundecanol
;
_journal_issue 2
_journal_name_full 'Acta Crystallographica Section B'
_journal_page_first 610
_journal_page_last 617
_journal_paper_doi 10.1107/S0567740872002833
_journal_volume 28
_journal_year 1972
_chemical_formula_sum 'C11 H23 Br O'
_space_group_IT_number 4
_symmetry_cell_setting monoclinic
_symmetry_space_group_name_Hall 'P 2yb'
_symmetry_space_group_name_H-M 'P 1 21 1'
_cell_angle_alpha 90
_cell_angle_beta 132.9(2)
_cell_angle_gamma 90
_cell_formula_units_Z 18
_cell_length_a 47.10(8)
_cell_length_b 5.26(1)
_cell_length_c 31.14(6)
_cod_original_sg_symbol_H-M 'P 21'
_cod_original_formula_sum 'C11 H23 Br1 O1'
_cod_database_code 5000192

loop_
_symmetry_equiv_pos_site_id
_symmetry_equiv_pos_as_xyz
1 x,y,z
2 -x,1/2+y,-z

loop_
_atom_site_label
_atom_site_type_symbol
_atom_site_fract_x
_atom_site_fract_y
_atom_site_fract_z
Br1 Br 0.05930 -0.01960 0.04450
Br2 Br 0.16430 -0.97540 0.03990
Br3 Br 0.27270 -0.92030 0.03660
Br4 Br 0.38640 -0.86090 0.03900
Br5 Br -0.49750 0.16440 0.04520
Br6 Br 0.38160 -0.36650 -0.04840
Br7 Br 0.26860 -1.42100 -0.05040
Br8 Br 0.15670 -1.46240 -0.05140
Br9 Br 0.04840 0.47700 -0.04660
C1 C 0.06500 0.23630 0.12820
C2 C 0.16470 -0.72190 0.11680
C3 C 0.27470 -0.66040 0.11800
C4 C 0.38580 -0.58130 0.11730
C5 C -0.50330 0.46160 0.11670
C6 C 0.38710 -0.07940 -0.12540
C7 C 0.27800 -1.18980 -0.11730
C8 C 0.16110 -1.20000 -0.12560
C9 C 0.04900 0.76300 -0.12880
C10 C 0.05690 1.35770 0.43910
C11 C 0.05570 0.31130 0.07360
C12 C 0.16310 -0.63070 0.06700
C13 C 0.27350 -0.60260 0.07240
C14 C 0.38230 -0.53930 0.06860
C15 C -0.50030 0.52300 0.07060
C16 C 0.39500 -0.06250 -0.07260
C17 C 0.27810 -1.18980 -0.06990
C18 C 0.17180 -1.11900 -0.06500
C19 C 0.05180 0.79930 -0.07660
C20 C 0.17240 0.41320 0.44290
C21 C 0.28610 0.46310 0.44620
C22 C 0.38740 0.53360 0.43190
C23 C -0.49770 1.59140 0.43680
C24 C 0.39740 0.99990 -0.43200
C25 C 0.28290 -0.04090 -0.42850
C26 C 0.17070 -0.08460 -0.44100
C27 C 0.06050 1.84200 -0.43180
C28 C 0.06640 1.08480 0.42320
C29 C 0.18000 0.14130 0.42560
C30 C 0.28650 0.19630 0.42060
C31 C 0.39180 0.27720 0.41890
C32 C -0.49860 1.30270 0.41410
C33 C 0.39360 0.73360 -0.40590
C34 C 0.28240 -0.28420 -0.40920
C35 C 0.16730 -0.33190 -0.41320
C36 C 0.05500 1.57500 -0.41520
C37 C 0.06330 1.16120 0.36810
C38 C 0.17020 0.16840 0.36740
C39 C 0.28060 0.25850 0.37090
C40 C 0.39000 0.28500 0.36110
C41 C -0.50080 1.29390 0.36660
C42 C 0.39720 0.78920 -0.35980
C43 C 0.28300 -0.25830 -0.35810
C44 C 0.17220 -0.30210 -0.35900
C45 C 0.05100 1.63750 -0.36970
C46 C 0.06270 0.88840 0.34770
C47 C 0.18000 -0.06940 0.35410
C48 C 0.27680 0.01530 0.33620
C49 C 0.38500 0.04330 0.33380
C50 C -0.49920 1.05090 0.34000
C51 C 0.38710 0.54120 -0.34020
C52 C 0.28260 -0.50570 -0.33540
C53 C 0.17440 -0.54310 -0.33390
C54 C 0.04870 1.38050 -0.35080
C55 C 0.06200 0.94330 0.30170
C56 C 0.17190 -0.01070 0.30190
C57 C 0.27680 0.05650 0.28730
C58 C 0.38370 0.04910 0.28240
C59 C -0.50540 1.11020 0.28490
C60 C 0.39750 0.58760 -0.28350
C61 C 0.28770 -0.45510 -0.28280
C62 C 0.16220 -0.49680 -0.29900
C63 C 0.05940 1.44880 -0.29120
C64 C 0.06560 0.66340 0.27630
C65 C 0.17300 -0.28960 0.27560
C66 C 0.27950 -0.22590 0.27240
C67 C 0.38580 -0.19480 0.26370
C68 C -0.50180 0.84820 0.26530
C69 C 0.39470 0.35550 -0.26460
C70 C 0.27380 -0.74240 -0.27660
C71 C 0.16500 -0.76250 -0.27440
C72 C 0.04810 1.17940 -0.27330
C73 C 0.05910 0.73260 0.22490
C74 C 0.16460 -0.25820 0.22010
C75 C 0.27040 -0.18220 0.21530
C76 C 0.38180 -0.14980 0.21250
C77 C -0.50520 0.87340 0.21680
C78 C 0.39730 0.36670 -0.21230
C79 C 0.28060 -0.68050 -0.21900
C80 C 0.16620 -0.70350 -0.22310
C81 C 0.04930 1.21540 -0.22760
C82 C 0.06110 0.44730 0.20220
C83 C 0.16600 -0.48250 0.19230
C84 C 0.27360 -0.44570 0.19070
C85 C 0.38650 -0.41350 0.19190
C86 C -0.50390 0.62560 0.19110
C87 C 0.39040 0.12340 -0.19270
C88 C 0.27940 -0.94570 -0.19480
C89 C 0.15860 -0.98610 -0.20280
C90 C 0.04900 0.95270 -0.20040
C91 C 0.05500 0.46170 0.14960
C92 C 0.16560 -0.46700 0.14130
C93 C 0.27200 -0.40630 0.13680
C94 C 0.38170 -0.33200 0.14240
C95 C -0.50400 0.70830 0.14120
C96 C 0.39680 0.15420 -0.13730
C97 C 0.26920 -0.95520 -0.15120
C98 C 0.16060 -0.92260 -0.14960
C99 C 0.05160 0.98540 -0.15250
O1 O 0.06270 1.32470 0.49130
O2 O 0.17730 0.34700 0.48930
O3 O 0.28700 0.40930 0.49150
O4 O 0.39370 0.48050 0.48600
O5 O -0.49690 1.51150 0.47940
O6 O 0.39220 0.94390 -0.48180
O7 O 0.28970 -0.09570 -0.46710
O8 O 0.16800 -0.12490 -0.48410
O9 O 0.06610 1.81930 -0.46900

loop_
_atom_type_symbol
_atom_type_radius_bond
C 0.68
Br 1.09
O 0.68
